data_2233119
loop_
_publ_author_name
'Wang, Xiao-Hui'
'Sun, Li-Mei'

_publ_section_title
;
 Aqua(3-fluorobenzoato-\k<i>O</i>)(3-fluorobenzoato-\k^2^<i>O</i>,<i>O</i>')(1,10-phenanthroline-\k^2^<i>N</i>,<i>N</i>')cobalt(II)
;
_journal_coeditor_code CV5209
_journal_issue 1
_journal_name_full 'Acta Crystallographica Section E'
_journal_page_first m16
_journal_paper_doi 10.1107/S1600536811051804
_journal_volume 68
_journal_year 2012
_chemical_formula_iupac '[Co (C7 H4 F O2)2 (C12 H8 N2) (H2 O)]'
_chemical_formula_moiety 'C26 H18 Co F2 N2 O5'
_chemical_formula_sum 'C26 H18 Co F2 N2 O5'
_chemical_formula_weight 535.35
_chemical_name_systematic
;
Aqua(3-fluorobenzoato-\k<i>O</i>)(3-fluorobenzoato-
\k^2^<i>O</i>,<i>O</i>')(1,10-phenanthroline-\k^2^<i>N</i>,<i>N</i>')cobalt(II)
;
_space_group_IT_number 2
_symmetry_cell_setting triclinic
_symmetry_space_group_name_Hall '-P 1'
_symmetry_space_group_name_H-M 'P -1'
_atom_sites_solution_hydrogens geom
_atom_sites_solution_primary direct
_atom_sites_solution_secondary difmap
_audit_creation_method SHELXTL
_cell_angle_alpha 64.0450(10)
_cell_angle_beta 88.8790(10)
_cell_angle_gamma 72.8920(10)
_cell_formula_units_Z 2
_cell_length_a 8.6517(7)
_cell_length_b 12.1233(10)
_cell_length_c 12.6752(10)
_cell_measurement_reflns_used 2450
_cell_measurement_temperature 298(2)
_cell_measurement_theta_max 26.04
_cell_measurement_theta_min 2.63
_cell_volume 1133.22(16)
_computing_cell_refinement '<i>SAINT</i> (Bruker, 2005)'
_computing_data_collection '<i>APEX2</i> (Bruker, 2005)'
_computing_data_reduction '<i>SAINT</i> (Bruker, 2005)'
_computing_molecular_graphics '<i>SHELXTL</i> (Sheldrick, 2008)'
_computing_publication_material '<i>SHELXTL</i> (Sheldrick, 2008)'
_computing_structure_refinement '<i>SHELXTL</i> (Sheldrick, 2008)'
_computing_structure_solution '<i>SHELXTL</i> (Sheldrick, 2008)'
_diffrn_ambient_temperature 298(2)
_diffrn_measured_fraction_theta_full 0.992
_diffrn_measured_fraction_theta_max 0.992
_diffrn_measurement_device_type 'Bruker SMART APEXII CCD area-detector'
_diffrn_measurement_method '\f and \w scans'
_diffrn_radiation_monochromator graphite
_diffrn_radiation_source 'fine-focus sealed tube'
_diffrn_radiation_type MoK\a
_diffrn_radiation_wavelength 0.71073
_diffrn_reflns_av_R_equivalents 0.0320
_diffrn_reflns_av_sigmaI/netI 0.0463
_diffrn_reflns_limit_h_max 10
_diffrn_reflns_limit_h_min -9
_diffrn_reflns_limit_k_max 10
_diffrn_reflns_limit_k_min -14
_diffrn_reflns_limit_l_max 15
_diffrn_reflns_limit_l_min -14
_diffrn_reflns_number 4724
_diffrn_reflns_theta_full 25.04
_diffrn_reflns_theta_max 25.04
_diffrn_reflns_theta_min 1.80
_exptl_absorpt_coefficient_mu 0.816
_exptl_absorpt_correction_T_max 0.9084
_exptl_absorpt_correction_T_min 0.7918
_exptl_absorpt_correction_type multi-scan
_exptl_absorpt_process_details '(SADABS; Bruker, 2005)'
_exptl_crystal_colour purple
_exptl_crystal_density_diffrn 1.569
_exptl_crystal_density_method 'not measured'
_exptl_crystal_description block
_exptl_crystal_F_000 546
_exptl_crystal_size_max 0.30
_exptl_crystal_size_mid 0.20
_exptl_crystal_size_min 0.12
_refine_diff_density_max 0.729
_refine_diff_density_min -0.393
_refine_ls_extinction_method none
_refine_ls_goodness_of_fit_ref 1.032
_refine_ls_hydrogen_treatment mixed
_refine_ls_matrix_type full
_refine_ls_number_parameters 333
_refine_ls_number_reflns 3980
_refine_ls_number_restraints 0
_refine_ls_restrained_S_all 1.036
_refine_ls_R_factor_all 0.0520
_refine_ls_R_factor_gt 0.0379
_refine_ls_shift/su_max 0.000
_refine_ls_shift/su_mean 0.000
_refine_ls_structure_factor_coef Fsqd
_refine_ls_weighting_details 'calc w=1/[\s^2^(Fo^2^)+(0.0550P)^2^+0.0202P] where P=(Fo^2^+2Fc^2^)/3'
_refine_ls_weighting_scheme calc
_refine_ls_wR_factor_gt 0.0979
_refine_ls_wR_factor_ref 0.1045
_reflns_number_gt 3119
_reflns_number_total 3980
_reflns_threshold_expression I>2sigma(I)
_cod_data_source_file cv5209.cif
_cod_data_source_block I
_cod_database_code 2233119
_cod_database_fobs_code 2233119

loop_
_symmetry_equiv_pos_as_xyz
'x, y, z'
'-x, -y, -z'

loop_
_atom_site_type_symbol
_atom_site_label
_atom_site_fract_x
_atom_site_fract_y
_atom_site_fract_z
_atom_site_U_iso_or_equiv
_atom_site_adp_type
_atom_site_calc_flag
_atom_site_refinement_flags
_atom_site_occupancy
_atom_site_symmetry_multiplicity
Co Co1 0.51799(4) 0.24471(3) 0.12214(3) 0.03633(15) Uani d U 1 1
F F2 1.0969(3) -0.26008(18) 0.56566(17) 0.0808(7) Uani d . 1 1
F F1 0.1529(3) 0.3143(2) 0.60217(19) 0.0947(8) Uani d U 1 1
O O5 0.6418(3) 0.32022(19) -0.02002(18) 0.0433(5) Uani d D 1 1
O O3 0.7374(2) 0.12837(18) 0.22283(17) 0.0447(5) Uani d . 1 1
O O1 0.4668(2) 0.41857(18) 0.16171(17) 0.0471(5) Uani d U 1 1
O O2 0.4068(2) 0.24361(19) 0.27285(18) 0.0495(5) Uani d . 1 1
O O4 0.9083(2) 0.2289(2) 0.12131(18) 0.0584(6) Uani d . 1 1
N N2 0.4584(3) 0.0844(2) 0.13322(19) 0.0356(5) Uani d . 1 1
N N1 0.3025(3) 0.3333(2) -0.0037(2) 0.0407(6) Uani d . 1 1
C C8 0.8765(3) 0.1430(3) 0.2093(2) 0.0376(6) Uani d . 1 1
C C25 0.3329(3) 0.1120(3) 0.0540(2) 0.0343(6) Uani d . 1 1
C C1 0.4124(3) 0.3528(3) 0.2530(2) 0.0380(7) Uani d . 1 1
C C2 0.3542(3) 0.4031(3) 0.3406(2) 0.0381(7) Uani d . 1 1
C C9 1.0117(3) 0.0474(3) 0.3071(2) 0.0364(6) Uani d . 1 1
C C4 0.2237(4) 0.3823(3) 0.5107(3) 0.0573(8) Uani d U 1 1
C C21 0.2827(3) 0.0175(3) 0.0433(3) 0.0414(7) Uani d . 1 1
C C26 0.2505(3) 0.2470(3) -0.0217(2) 0.0354(6) Uani d . 1 1
C C24 0.5326(4) -0.0398(3) 0.2070(3) 0.0442(7) Uani d . 1 1
H H24 0.6190 -0.0609 0.2621 0.053 Uiso calc R 1 1
C C10 0.9929(4) -0.0668(3) 0.3921(3) 0.0443(7) Uani d . 1 1
H H10 0.8981 -0.0870 0.3881 0.053 Uiso calc R 1 1
C C18 0.1238(3) 0.2816(3) -0.1082(3) 0.0435(7) Uani d . 1 1
C C3 0.2792(3) 0.3340(3) 0.4326(3) 0.0455(7) Uani d . 1 1
H H3 0.2668 0.2570 0.4411 0.055 Uiso calc R 1 1
C C15 0.2255(4) 0.4583(3) -0.0715(3) 0.0526(8) Uani d . 1 1
H H15 0.2583 0.5190 -0.0598 0.063 Uiso calc R 1 1
C C20 0.1565(4) 0.0568(3) -0.0480(3) 0.0523(8) Uani d . 1 1
H H20 0.1251 -0.0058 -0.0575 0.063 Uiso calc R 1 1
C C22 0.3644(4) -0.1114(3) 0.1232(3) 0.0519(8) Uani d . 1 1
H H22 0.3348 -0.1778 0.1201 0.062 Uiso calc R 1 1
C C14 1.1547(3) 0.0739(3) 0.3155(3) 0.0468(7) Uani d . 1 1
H H14 1.1689 0.1496 0.2581 0.056 Uiso calc R 1 1
C C11 1.1172(4) -0.1490(3) 0.4818(3) 0.0524(8) Uani d . 1 1
C C7 0.3732(4) 0.5164(3) 0.3303(3) 0.0509(8) Uani d . 1 1
H H7 0.4254 0.5616 0.2692 0.061 Uiso calc R 1 1
C C13 1.2761(4) -0.0106(3) 0.4081(3) 0.0590(9) Uani d . 1 1
H H13 1.3712 0.0086 0.4134 0.071 Uiso calc R 1 1
C C17 0.0479(4) 0.4149(3) -0.1789(3) 0.0569(9) Uani d . 1 1
H H17 -0.0359 0.4434 -0.2387 0.068 Uiso calc R 1 1
C C23 0.4859(4) -0.1390(3) 0.2047(3) 0.0520(8) Uani d . 1 1
H H23 0.5383 -0.2244 0.2593 0.062 Uiso calc R 1 1
C C19 0.0811(4) 0.1834(3) -0.1213(3) 0.0536(9) Uani d . 1 1
H H19 0.0000 0.2064 -0.1812 0.064 Uiso calc R 1 1
C C5 0.2395(4) 0.4944(3) 0.5024(3) 0.0651(10) Uani d . 1 1
H H5A 0.2002 0.5240 0.5573 0.078 Uiso calc R 1 1
C C6 0.3151(5) 0.5636(4) 0.4105(3) 0.0647(9) Uani d . 1 1
H H6 0.3268 0.6405 0.4027 0.078 Uiso calc R 1 1
C C16 0.0966(4) 0.5018(3) -0.1600(3) 0.0644(10) Uani d . 1 1
H H16 0.0449 0.5900 -0.2056 0.077 Uiso calc R 1 1
C C12 1.2573(4) -0.1229(3) 0.4924(3) 0.0601(9) Uani d . 1 1
H H12 1.3384 -0.1802 0.5555 0.072 Uiso calc R 1 1
H H1 0.7360(17) 0.299(3) 0.016(2) 0.071(12) Uiso d D 1 1
H H2 0.613(3) 0.4010(6) -0.066(2) 0.067(11) Uiso d D 1 1

loop_
_atom_site_aniso_label
_atom_site_aniso_U_11
_atom_site_aniso_U_22
_atom_site_aniso_U_33
_atom_site_aniso_U_12
_atom_site_aniso_U_13
_atom_site_aniso_U_23
Co1 0.0391(2) 0.0317(2) 0.0372(2) -0.01239(17) 0.00096(17) -0.01383(18)
F2 0.1046(17) 0.0410(11) 0.0648(13) -0.0093(11) -0.0002(12) -0.0042(10)
F1 0.1097(19) 0.1022(18) 0.0730(14) -0.0412(15) 0.0432(13) -0.0369(13)
O5 0.0520(14) 0.0336(12) 0.0385(12) -0.0135(10) 0.0016(10) -0.0112(10)
O3 0.0381(11) 0.0401(11) 0.0451(12) -0.0147(9) -0.0004(9) -0.0082(9)
O1 0.0589(13) 0.0363(10) 0.0421(12) -0.0120(10) 0.0096(10) -0.0162(9)
O2 0.0576(13) 0.0451(12) 0.0556(13) -0.0235(11) 0.0142(10) -0.0269(11)
O4 0.0484(13) 0.0549(14) 0.0503(13) -0.0234(11) 0.0023(10) -0.0004(11)
N2 0.0351(13) 0.0318(12) 0.0375(13) -0.0105(10) 0.0061(10) -0.0138(11)
N1 0.0438(14) 0.0316(13) 0.0421(14) -0.0111(11) 0.0003(11) -0.0131(11)
C8 0.0397(17) 0.0350(15) 0.0408(16) -0.0129(13) 0.0036(13) -0.0188(14)
C25 0.0331(15) 0.0353(15) 0.0389(15) -0.0129(12) 0.0101(12) -0.0196(13)
C1 0.0315(15) 0.0375(16) 0.0377(16) -0.0058(13) -0.0031(13) -0.0137(13)
C2 0.0343(15) 0.0349(15) 0.0370(16) -0.0031(13) -0.0038(12) -0.0137(13)
C9 0.0354(15) 0.0351(15) 0.0377(16) -0.0078(13) 0.0048(12) -0.0177(13)
C4 0.056(2) 0.059(2) 0.0445(18) -0.0064(16) 0.0076(14) -0.0200(16)
C21 0.0423(17) 0.0457(17) 0.0499(18) -0.0216(14) 0.0171(14) -0.0290(15)
C26 0.0329(15) 0.0396(15) 0.0377(15) -0.0136(13) 0.0068(12) -0.0197(13)
C24 0.0495(18) 0.0344(16) 0.0424(17) -0.0117(14) 0.0068(14) -0.0130(14)
C10 0.0444(17) 0.0380(17) 0.0479(18) -0.0106(14) 0.0030(14) -0.0186(14)
C18 0.0347(16) 0.0515(19) 0.0453(17) -0.0140(14) 0.0047(13) -0.0225(15)
C3 0.0464(18) 0.0393(16) 0.0444(17) -0.0081(14) 0.0039(14) -0.0168(14)
C15 0.056(2) 0.0353(17) 0.058(2) -0.0092(15) -0.0075(16) -0.0157(15)
C20 0.0493(19) 0.067(2) 0.067(2) -0.0310(18) 0.0162(17) -0.0461(19)
C22 0.062(2) 0.0423(19) 0.068(2) -0.0268(17) 0.0216(18) -0.0329(17)
C14 0.0410(17) 0.0512(19) 0.0459(18) -0.0136(15) 0.0075(14) -0.0205(15)
C11 0.065(2) 0.0330(17) 0.0421(18) -0.0021(16) 0.0036(16) -0.0106(15)
C7 0.060(2) 0.0481(18) 0.0477(18) -0.0203(17) 0.0085(16) -0.0227(16)
C13 0.0378(18) 0.075(3) 0.056(2) -0.0111(17) 0.0021(16) -0.027(2)
C17 0.0423(18) 0.062(2) 0.058(2) -0.0108(17) -0.0092(16) -0.0229(18)
C23 0.062(2) 0.0299(16) 0.057(2) -0.0140(15) 0.0136(17) -0.0144(15)
C19 0.0384(18) 0.080(3) 0.057(2) -0.0253(18) 0.0046(15) -0.040(2)
C5 0.072(2) 0.067(2) 0.060(2) -0.009(2) 0.0108(19) -0.040(2)
C6 0.079(2) 0.059(2) 0.065(2) -0.021(2) 0.011(2) -0.0368(19)
C16 0.060(2) 0.047(2) 0.061(2) -0.0019(18) -0.0139(18) -0.0116(18)
C12 0.048(2) 0.062(2) 0.050(2) 0.0102(18) -0.0089(16) -0.0242(18)

loop_
_atom_type_symbol
_atom_type_description
_atom_type_scat_dispersion_real
_atom_type_scat_dispersion_imag
_atom_type_scat_source
C C 0.0033 0.0016 'International Tables Vol C Tables 4.2.6.8 and 6.1.1.4'
H H 0.0000 0.0000 'International Tables Vol C Tables 4.2.6.8 and 6.1.1.4'
N N 0.0061 0.0033 'International Tables Vol C Tables 4.2.6.8 and 6.1.1.4'
O O 0.0106 0.0060 'International Tables Vol C Tables 4.2.6.8 and 6.1.1.4'
F F 0.0171 0.0103 'International Tables Vol C Tables 4.2.6.8 and 6.1.1.4'
Co Co 0.3494 0.9721 'International Tables Vol C Tables 4.2.6.8 and 6.1.1.4'

loop_
_geom_angle_atom_site_label_1
_geom_angle_atom_site_label_2
_geom_angle_atom_site_label_3
_geom_angle
O3 Co1 O5 88.75(8)
O3 Co1 N2 91.47(8)
O5 Co1 N2 113.37(8)
O3 Co1 O2 91.55(8)
O5 Co1 O2 152.67(8)
N2 Co1 O2 93.94(8)
O3 Co1 N1 165.19(8)
O5 Co1 N1 86.87(9)
N2 Co1 N1 77.36(8)
O2 Co1 N1 98.81(8)
O3 Co1 O1 101.55(8)
O5 Co1 O1 94.09(8)
N2 Co1 O1 149.92(8)
O2 Co1 O1 59.10(7)
N1 Co1 O1 92.87(8)
Co1 O5 H1 101(2)
Co1 O5 H2 121(2)
H1 O5 H2 107.6(19)
C8 O3 Co1 129.55(18)
C1 O1 Co1 86.01(16)
C1 O2 Co1 94.26(17)
C24 N2 C25 117.4(2)
C24 N2 Co1 127.2(2)
C25 N2 Co1 115.39(17)
C15 N1 C26 117.5(2)
C15 N1 Co1 128.8(2)
C26 N1 Co1 113.42(17)
O4 C8 O3 124.8(3)
O4 C8 C9 118.6(2)
O3 C8 C9 116.6(2)
N2 C25 C21 123.4(3)
N2 C25 C26 116.4(2)
C21 C25 C26 120.1(2)
O2 C1 O1 120.6(3)
O2 C1 C2 118.6(3)
O1 C1 C2 120.9(3)
C7 C2 C3 120.0(3)
C7 C2 C1 121.2(3)
C3 C2 C1 118.7(3)
C14 C9 C10 119.3(3)
C14 C9 C8 120.3(2)
C10 C9 C8 120.4(2)
F1 C4 C5 118.2(3)
F1 C4 C3 118.5(3)
C5 C4 C3 123.3(3)
C25 C21 C22 116.8(3)
C25 C21 C20 118.9(3)
C22 C21 C20 124.3(3)
N1 C26 C18 124.1(3)
N1 C26 C25 116.8(2)
C18 C26 C25 119.1(3)
N2 C24 C23 122.6(3)
N2 C24 H24 118.7
C23 C24 H24 118.7
C11 C10 C9 118.3(3)
C11 C10 H10 120.9
C9 C10 H10 120.9
C26 C18 C17 116.3(3)
C26 C18 C19 119.6(3)
C17 C18 C19 124.1(3)
C4 C3 C2 118.1(3)
C4 C3 H3 121.0
C2 C3 H3 121.0
N1 C15 C16 122.3(3)
N1 C15 H15 118.9
C16 C15 H15 118.9
C19 C20 C21 121.3(3)
C19 C20 H20 119.4
C21 C20 H20 119.4
C23 C22 C21 119.9(3)
C23 C22 H22 120.1
C21 C22 H22 120.1
C13 C14 C9 120.6(3)
C13 C14 H14 119.7
C9 C14 H14 119.7
F2 C11 C12 119.1(3)
F2 C11 C10 117.9(3)
C12 C11 C10 123.0(3)
C2 C7 C6 120.6(3)
C2 C7 H7 119.7
C6 C7 H7 119.7
C12 C13 C14 120.2(3)
C12 C13 H13 119.9
C14 C13 H13 119.9
C16 C17 C18 120.1(3)
C16 C17 H17 119.9
C18 C17 H17 119.9
C22 C23 C24 119.9(3)
C22 C23 H23 120.1
C24 C23 H23 120.1
C20 C19 C18 120.9(3)
C20 C19 H19 119.5
C18 C19 H19 119.5
C4 C5 C6 118.7(3)
C4 C5 H5A 120.6
C6 C5 H5A 120.6
C5 C6 C7 119.2(3)
C5 C6 H6 120.4
C7 C6 H6 120.4
C17 C16 C15 119.7(3)
C17 C16 H16 120.2
C15 C16 H16 120.2
C11 C12 C13 118.6(3)
C11 C12 H12 120.7
C13 C12 H12 120.7

loop_
_geom_bond_atom_site_label_1
_geom_bond_atom_site_label_2
_geom_bond_distance
Co1 O3 2.0412(19)
Co1 O5 2.071(2)
Co1 N2 2.101(2)
Co1 O2 2.118(2)
Co1 N1 2.147(2)
Co1 O1 2.2930(19)
F2 C11 1.361(4)
F1 C4 1.354(4)
O5 H1 0.8500(11)
O5 H2 0.8499(11)
O3 C8 1.265(3)
O1 C1 1.261(3)
O2 C1 1.250(3)
O4 C8 1.243(3)
N2 C24 1.333(3)
N2 C25 1.354(3)
N1 C15 1.330(3)
N1 C26 1.356(3)
C8 C9 1.500(4)
C25 C21 1.397(4)
C25 C26 1.440(4)
C1 C2 1.498(4)
C2 C7 1.382(4)
C2 C3 1.385(4)
C9 C14 1.384(4)
C9 C10 1.387(4)
C4 C5 1.364(5)
C4 C3 1.370(4)
C21 C22 1.400(4)
C21 C20 1.421(4)
C26 C18 1.397(4)
C24 C23 1.388(4)
C24 H24 0.9300
C10 C11 1.367(4)
C10 H10 0.9300
C18 C17 1.406(4)
C18 C19 1.420(4)
C3 H3 0.9300
C15 C16 1.403(4)
C15 H15 0.9300
C20 C19 1.353(4)
C20 H20 0.9300
C22 C23 1.348(4)
C22 H22 0.9300
C14 C13 1.375(4)
C14 H14 0.9300
C11 C12 1.362(5)
C7 C6 1.390(4)
C7 H7 0.9300
C13 C12 1.367(5)
C13 H13 0.9300
C17 C16 1.352(5)
C17 H17 0.9300
C23 H23 0.9300
C19 H19 0.9300
C5 C6 1.387(5)
C5 H5A 0.9300
C6 H6 0.9300
C16 H16 0.9300
C12 H12 0.9300

loop_
_geom_hbond_atom_site_label_D
_geom_hbond_atom_site_label_H
_geom_hbond_atom_site_label_A
_geom_hbond_site_symmetry_A
_geom_hbond_distance_DH
_geom_hbond_distance_HA
_geom_hbond_distance_DA
_geom_hbond_angle_DHA
O5 H1 O4 . 0.8500(11) 1.755(8) 2.584(3) 165(3)
O5 H2 O1 2_665 0.8499(11) 1.886(4) 2.734(3) 176(3)
C22 H22 O5 2_655 0.93 2.52 3.332(4) 146.6
C5 H5A F2 1_465 0.93 2.55 3.303(4) 137.8

loop_
_geom_torsion_atom_site_label_1
_geom_torsion_atom_site_label_2
_geom_torsion_atom_site_label_3
_geom_torsion_atom_site_label_4
_geom_torsion
O5 Co1 O3 C8 23.8(2)
N2 Co1 O3 C8 137.1(2)
O2 Co1 O3 C8 -128.9(2)
N1 Co1 O3 C8 96.5(4)
O1 Co1 O3 C8 -70.2(2)
O3 Co1 O1 C1 -83.30(16)
O5 Co1 O1 C1 -172.86(16)
N2 Co1 O1 C1 30.6(2)
O2 Co1 O1 C1 1.53(15)
N1 Co1 O1 C1 100.08(16)
O3 Co1 O2 C1 101.01(17)
O5 Co1 O2 C1 10.7(3)
N2 Co1 O2 C1 -167.41(16)
N1 Co1 O2 C1 -89.61(17)
O1 Co1 O2 C1 -1.54(15)
O3 Co1 N2 C24 13.8(2)
O5 Co1 N2 C24 103.0(2)
O2 Co1 N2 C24 -77.9(2)
N1 Co1 N2 C24 -176.0(2)
O1 Co1 N2 C24 -102.6(3)
O3 Co1 N2 C25 -164.44(18)
O5 Co1 N2 C25 -75.2(2)
O2 Co1 N2 C25 103.90(18)
N1 Co1 N2 C25 5.74(18)
O1 Co1 N2 C25 79.2(2)
O3 Co1 N1 C15 -138.4(3)
O5 Co1 N1 C15 -65.4(3)
N2 Co1 N1 C15 179.8(3)
O2 Co1 N1 C15 87.7(3)
O1 Co1 N1 C15 28.6(3)
O3 Co1 N1 C26 35.0(4)
O5 Co1 N1 C26 107.98(19)
N2 Co1 N1 C26 -6.82(18)
O2 Co1 N1 C26 -98.91(19)
O1 Co1 N1 C26 -158.07(19)
Co1 O3 C8 O4 -7.9(4)
Co1 O3 C8 C9 173.02(16)
C24 N2 C25 C21 -2.5(4)
Co1 N2 C25 C21 175.9(2)
C24 N2 C25 C26 177.7(2)
Co1 N2 C25 C26 -3.9(3)
Co1 O2 C1 O1 2.8(3)
Co1 O2 C1 C2 -176.7(2)
Co1 O1 C1 O2 -2.6(2)
Co1 O1 C1 C2 176.9(2)
O2 C1 C2 C7 173.0(3)
O1 C1 C2 C7 -6.5(4)
O2 C1 C2 C3 -7.4(4)
O1 C1 C2 C3 173.1(2)
O4 C8 C9 C14 17.7(4)
O3 C8 C9 C14 -163.2(3)
O4 C8 C9 C10 -164.2(3)
O3 C8 C9 C10 14.9(4)
N2 C25 C21 C22 2.8(4)
C26 C25 C21 C22 -177.4(3)
N2 C25 C21 C20 -175.9(3)
C26 C25 C21 C20 3.9(4)
C15 N1 C26 C18 1.3(4)
Co1 N1 C26 C18 -172.9(2)
C15 N1 C26 C25 -178.8(3)
Co1 N1 C26 C25 7.0(3)
N2 C25 C26 N1 -2.2(4)
C21 C25 C26 N1 177.9(2)
N2 C25 C26 C18 177.7(2)
C21 C25 C26 C18 -2.1(4)
C25 N2 C24 C23 0.0(4)
Co1 N2 C24 C23 -178.2(2)
C14 C9 C10 C11 0.4(4)
C8 C9 C10 C11 -177.7(2)
N1 C26 C18 C17 -0.3(4)
C25 C26 C18 C17 179.7(3)
N1 C26 C18 C19 178.7(3)
C25 C26 C18 C19 -1.2(4)
F1 C4 C3 C2 -178.8(3)
C5 C4 C3 C2 -0.3(5)
C7 C2 C3 C4 0.8(4)
C1 C2 C3 C4 -178.8(3)
C26 N1 C15 C16 -0.9(5)
Co1 N1 C15 C16 172.2(2)
C25 C21 C20 C19 -2.3(4)
C22 C21 C20 C19 179.1(3)
C25 C21 C22 C23 -0.5(4)
C20 C21 C22 C23 178.1(3)
C10 C9 C14 C13 -1.2(4)
C8 C9 C14 C13 176.9(3)
C9 C10 C11 F2 179.2(3)
C9 C10 C11 C12 0.9(5)
C3 C2 C7 C6 -1.1(5)
C1 C2 C7 C6 178.4(3)
C9 C14 C13 C12 0.8(5)
C26 C18 C17 C16 -1.1(5)
C19 C18 C17 C16 180.0(3)
C21 C22 C23 C24 -1.8(5)
N2 C24 C23 C22 2.1(5)
C21 C20 C19 C18 -1.1(5)
C26 C18 C19 C20 2.8(4)
C17 C18 C19 C20 -178.2(3)
F1 C4 C5 C6 178.6(3)
C3 C4 C5 C6 0.1(5)
C4 C5 C6 C7 -0.4(5)
C2 C7 C6 C5 0.9(5)
C18 C17 C16 C15 1.4(5)
N1 C15 C16 C17 -0.4(5)
F2 C11 C12 C13 -179.6(3)
C10 C11 C12 C13 -1.3(5)
C14 C13 C12 C11 0.5(5)
